data_7102884
loop_
_publ_author_name
'Shen, Wenting'
'Graule, S\'ebastien'
'Crassous, Jeanne'
'Lescop, Christophe'
'Gornitzka, Heinz'
'R\'eau, R\'egis'

_publ_section_title
;
 Stereoselective coordination of ditopic phospholyl-azahelicenes: a
 novel approach towards structural diversity in chiral pi-conjugated
 assemblies.
;
_journal_issue 7
_journal_name_full 'Chemical communications (Cambridge, England)'
_journal_page_first 850
_journal_page_last 852
_journal_paper_doi 10.1039/b714340k
_journal_year 2008
_chemical_formula_sum 'C37 H28 N P'
_chemical_formula_weight 517.57
_chemical_name_systematic
;
?
;
_space_group_IT_number 2
_symmetry_cell_setting triclinic
_symmetry_space_group_name_Hall '-P 1'
_symmetry_space_group_name_H-M 'P -1'
_atom_sites_solution_hydrogens geom
_atom_sites_solution_primary direct
_atom_sites_solution_secondary difmap
_audit_creation_method SHELXL-97
_cell_angle_alpha 72.146(3)
_cell_angle_beta 70.845(3)
_cell_angle_gamma 84.199(3)
_cell_formula_units_Z 2
_cell_length_a 9.5107(4)
_cell_length_b 10.9272(5)
_cell_length_c 14.1036(6)
_cell_measurement_temperature 100(2)
_cell_volume 1317.89(10)
_computing_structure_refinement 'SHELXL-97 (Sheldrick, 1997)'
_computing_structure_solution 'SHELXS-97 (Sheldrick, 1990)'
_diffrn_ambient_temperature 100(2)
_diffrn_measured_fraction_theta_full 0.986
_diffrn_measured_fraction_theta_max 0.986
_diffrn_measurement_device_type CCD
_diffrn_radiation_monochromator graphite
_diffrn_radiation_source 'fine-focus sealed tube'
_diffrn_radiation_type MoK\a
_diffrn_radiation_wavelength 0.71073
_diffrn_reflns_av_R_equivalents 0.0539
_diffrn_reflns_av_sigmaI/netI 0.0535
_diffrn_reflns_limit_h_max 11
_diffrn_reflns_limit_h_min -11
_diffrn_reflns_limit_k_max 12
_diffrn_reflns_limit_k_min -12
_diffrn_reflns_limit_l_max 16
_diffrn_reflns_limit_l_min -16
_diffrn_reflns_number 18731
_diffrn_reflns_theta_full 24.71
_diffrn_reflns_theta_max 24.71
_diffrn_reflns_theta_min 5.24
_exptl_absorpt_coefficient_mu 0.132
_exptl_absorpt_correction_type none
_exptl_crystal_colour yellow
_exptl_crystal_density_diffrn 1.304
_exptl_crystal_density_method 'not measured'
_exptl_crystal_description needle
_exptl_crystal_F_000 544
_exptl_crystal_size_max 0.2
_exptl_crystal_size_mid 0.05
_exptl_crystal_size_min 0.03
_refine_diff_density_max 0.394
_refine_diff_density_min -0.387
_refine_diff_density_rms 0.046
_refine_ls_extinction_method none
_refine_ls_goodness_of_fit_ref 1.022
_refine_ls_hydrogen_treatment constr
_refine_ls_matrix_type full
_refine_ls_number_parameters 352
_refine_ls_number_reflns 4428
_refine_ls_number_restraints 0
_refine_ls_restrained_S_all 1.022
_refine_ls_R_factor_all 0.0659
_refine_ls_R_factor_gt 0.0393
_refine_ls_shift/su_max 0.000
_refine_ls_shift/su_mean 0.000
_refine_ls_structure_factor_coef Fsqd
_refine_ls_weighting_details 'calc w=1/[\s^2^(Fo^2^)+(0.0301P)^2^+0.6396P] where P=(Fo^2^+2Fc^2^)/3'
_refine_ls_weighting_scheme calc
_refine_ls_wR_factor_gt 0.0795
_refine_ls_wR_factor_ref 0.0907
_reflns_number_gt 3255
_reflns_number_total 4428
_reflns_threshold_expression >2sigma(I)
_cod_data_source_file b714340k.txt
_cod_data_source_block compound2a
_cod_original_sg_symbol_H-M P-1
_cod_database_code 7102884

loop_
_symmetry_equiv_pos_as_xyz
'x, y, z'
'-x, -y, -z'

loop_
_atom_site_label
_atom_site_type_symbol
_atom_site_fract_x
_atom_site_fract_y
_atom_site_fract_z
_atom_site_U_iso_or_equiv
_atom_site_adp_type
_atom_site_occupancy
_atom_site_symmetry_multiplicity
_atom_site_calc_flag
_atom_site_refinement_flags
_atom_site_disorder_assembly
_atom_site_disorder_group
P1 P 0.82074(6) 0.48439(5) 0.60353(4) 0.01738(15) Uani 1 1 d . . .
N1 N 0.82713(18) 0.09980(15) 0.69194(12) 0.0185(4) Uani 1 1 d . . .
C1 C 0.8368(2) 0.32360(19) 0.59370(15) 0.0170(4) Uani 1 1 d . . .
C2 C 0.8203(2) 0.32375(18) 0.50088(15) 0.0165(4) Uani 1 1 d . . .
C3 C 0.8640(2) 0.21479(19) 0.45185(15) 0.0204(5) Uani 1 1 d . . .
H3A H 0.8227 0.1335 0.5056 0.024 Uiso 1 1 calc R . .
H3B H 0.9739 0.2069 0.4292 0.024 Uiso 1 1 calc R . .
C4 C 0.8101(2) 0.23271(19) 0.35789(15) 0.0226(5) Uani 1 1 d . . .
H4A H 0.8619 0.1709 0.3191 0.027 Uiso 1 1 calc R . .
H4B H 0.7020 0.2148 0.3827 0.027 Uiso 1 1 calc R . .
C5 C 0.8400(3) 0.36934(19) 0.28470(15) 0.0232(5) Uani 1 1 d . . .
H5A H 0.9469 0.3900 0.2640 0.028 Uiso 1 1 calc R . .
H5B H 0.8149 0.3767 0.2204 0.028 Uiso 1 1 calc R . .
C6 C 0.7461(2) 0.46325(19) 0.34041(15) 0.0202(5) Uani 1 1 d . . .
H6A H 0.7726 0.5522 0.2951 0.024 Uiso 1 1 calc R . .
H6B H 0.6397 0.4498 0.3518 0.024 Uiso 1 1 calc R . .
C7 C 0.7687(2) 0.44707(18) 0.44469(15) 0.0164(4) Uani 1 1 d . . .
C8 C 0.7487(2) 0.54026(18) 0.49395(15) 0.0165(4) Uani 1 1 d . . .
C9 C 0.6921(2) 0.67161(18) 0.46316(14) 0.0170(4) Uani 1 1 d . . .
C10 C 0.5771(2) 0.70000(19) 0.41887(15) 0.0190(5) Uani 1 1 d . . .
H10 H 0.5342 0.6330 0.4076 0.023 Uiso 1 1 calc R . .
C11 C 0.5245(2) 0.82481(19) 0.39102(15) 0.0208(5) Uani 1 1 d . . .
H11 H 0.4466 0.8426 0.3604 0.025 Uiso 1 1 calc R . .
C12 C 0.5845(3) 0.9229(2) 0.40748(16) 0.0251(5) Uani 1 1 d . . .
H12 H 0.5492 1.0084 0.3875 0.030 Uiso 1 1 calc R . .
C13 C 0.6964(2) 0.8964(2) 0.45324(16) 0.0250(5) Uani 1 1 d . . .
H13 H 0.7372 0.9638 0.4655 0.030 Uiso 1 1 calc R . .
C14 C 0.7494(2) 0.77235(19) 0.48134(15) 0.0208(5) Uani 1 1 d . . .
H14 H 0.8257 0.7553 0.5134 0.025 Uiso 1 1 calc R . .
C15 C 0.8810(2) 0.21604(18) 0.67157(14) 0.0167(4) Uani 1 1 d . . .
C16 C 0.9696(2) 0.23848(19) 0.72746(15) 0.0178(5) Uani 1 1 d . . .
H16 H 0.9968 0.3238 0.7177 0.021 Uiso 1 1 calc R . .
C17 C 1.0163(2) 0.13806(19) 0.79535(15) 0.0180(5) Uani 1 1 d . . .
H17 H 1.0773 0.1536 0.8320 0.022 Uiso 1 1 calc R . .
C18 C 0.9746(2) 0.01077(18) 0.81150(14) 0.0166(4) Uani 1 1 d . . .
C19 C 1.0219(2) -0.10395(19) 0.87897(15) 0.0179(5) Uani 1 1 d . . .
C20 C 1.1528(2) -0.11037(19) 0.91234(15) 0.0190(5) Uani 1 1 d . . .
C21 C 1.2680(2) -0.0177(2) 0.86445(16) 0.0218(5) Uani 1 1 d . . .
H21 H 1.2607 0.0539 0.8075 0.026 Uiso 1 1 calc R . .
C22 C 1.3896(2) -0.0286(2) 0.89785(16) 0.0259(5) Uani 1 1 d . . .
H22 H 1.4651 0.0353 0.8639 0.031 Uiso 1 1 calc R . .
C23 C 1.4038(2) -0.1327(2) 0.98148(16) 0.0259(5) Uani 1 1 d . . .
H23 H 1.4856 -0.1374 1.0071 0.031 Uiso 1 1 calc R . .
C24 C 1.2991(2) -0.2277(2) 1.02595(16) 0.0238(5) Uani 1 1 d . . .
H24 H 1.3103 -0.2998 1.0813 0.029 Uiso 1 1 calc R . .
C25 C 1.1746(2) -0.22096(19) 0.99139(15) 0.0201(5) Uani 1 1 d . . .
C26 C 1.0742(2) -0.3269(2) 1.03128(15) 0.0225(5) Uani 1 1 d . . .
H26 H 1.0847 -0.3984 1.0873 0.027 Uiso 1 1 calc R . .
C27 C 0.9649(2) -0.32628(19) 0.99008(15) 0.0205(5) Uani 1 1 d . . .
H27 H 0.9050 -0.4008 1.0134 0.025 Uiso 1 1 calc R . .
C28 C 0.9369(2) -0.21631(19) 0.91215(15) 0.0195(5) Uani 1 1 d . . .
C29 C 0.8253(2) -0.2216(2) 0.86686(16) 0.0218(5) Uani 1 1 d . . .
H29 H 0.7696 -0.2985 0.8898 0.026 Uiso 1 1 calc R . .
C30 C 0.7961(2) -0.12026(19) 0.79200(16) 0.0211(5) Uani 1 1 d . . .
H30 H 0.7268 -0.1288 0.7588 0.025 Uiso 1 1 calc R . .
C31 C 0.8695(2) -0.00054(19) 0.76304(15) 0.0180(5) Uani 1 1 d . . .
C32 C 0.6588(2) 0.48553(19) 0.71752(15) 0.0175(4) Uani 1 1 d . . .
C33 C 0.5540(2) 0.38647(19) 0.76809(15) 0.0197(5) Uani 1 1 d . . .
H33 H 0.5660 0.3127 0.7439 0.024 Uiso 1 1 calc R . .
C34 C 0.4325(2) 0.3950(2) 0.85327(16) 0.0229(5) Uani 1 1 d . . .
H34 H 0.3615 0.3274 0.8872 0.027 Uiso 1 1 calc R . .
C35 C 0.4147(2) 0.5022(2) 0.88882(16) 0.0256(5) Uani 1 1 d . . .
H35 H 0.3313 0.5081 0.9471 0.031 Uiso 1 1 calc R . .
C36 C 0.5176(3) 0.6004(2) 0.83999(17) 0.0324(6) Uani 1 1 d . . .
H36 H 0.5048 0.6741 0.8643 0.039 Uiso 1 1 calc R . .
C37 C 0.6397(2) 0.5915(2) 0.75541(16) 0.0268(5) Uani 1 1 d . . .
H37 H 0.7112 0.6587 0.7229 0.032 Uiso 1 1 calc R . .

loop_
_atom_site_aniso_label
_atom_site_aniso_U_11
_atom_site_aniso_U_22
_atom_site_aniso_U_33
_atom_site_aniso_U_23
_atom_site_aniso_U_13
_atom_site_aniso_U_12
P1 0.0193(3) 0.0166(3) 0.0177(3) -0.0046(2) -0.0074(2) -0.0020(2)
N1 0.0190(10) 0.0181(9) 0.0198(9) -0.0054(7) -0.0077(8) -0.0010(7)
C1 0.0128(11) 0.0188(11) 0.0182(10) -0.0044(8) -0.0034(9) -0.0032(8)
C2 0.0127(11) 0.0167(11) 0.0197(10) -0.0037(8) -0.0047(9) -0.0037(8)
C3 0.0244(13) 0.0170(11) 0.0220(11) -0.0074(9) -0.0088(10) 0.0011(9)
C4 0.0274(13) 0.0216(12) 0.0218(11) -0.0102(9) -0.0081(10) -0.0004(9)
C5 0.0295(13) 0.0234(12) 0.0191(11) -0.0072(9) -0.0101(10) 0.0014(9)
C6 0.0238(12) 0.0186(11) 0.0199(11) -0.0043(9) -0.0101(10) -0.0009(9)
C7 0.0122(11) 0.0174(11) 0.0186(10) -0.0034(8) -0.0037(9) -0.0057(8)
C8 0.0144(11) 0.0161(11) 0.0174(10) -0.0015(8) -0.0049(9) -0.0044(8)
C9 0.0179(12) 0.0177(11) 0.0127(10) -0.0029(8) -0.0017(9) -0.0030(8)
C10 0.0195(12) 0.0190(11) 0.0172(10) -0.0044(8) -0.0032(9) -0.0051(9)
C11 0.0209(12) 0.0202(12) 0.0201(11) -0.0034(9) -0.0079(10) 0.0022(9)
C12 0.0331(14) 0.0159(11) 0.0219(11) -0.0039(9) -0.0055(10) 0.0040(9)
C13 0.0310(14) 0.0200(12) 0.0255(12) -0.0092(9) -0.0073(10) -0.0040(10)
C14 0.0213(12) 0.0209(12) 0.0208(11) -0.0064(9) -0.0068(10) -0.0008(9)
C15 0.0159(11) 0.0178(11) 0.0156(10) -0.0060(8) -0.0026(9) -0.0001(8)
C16 0.0192(12) 0.0158(11) 0.0186(10) -0.0058(8) -0.0050(9) -0.0014(9)
C17 0.0163(11) 0.0218(11) 0.0173(10) -0.0066(9) -0.0058(9) -0.0015(9)
C18 0.0168(11) 0.0191(11) 0.0132(10) -0.0046(8) -0.0036(9) -0.0009(8)
C19 0.0182(12) 0.0205(11) 0.0142(10) -0.0068(8) -0.0026(9) 0.0008(9)
C20 0.0204(12) 0.0218(11) 0.0159(10) -0.0083(9) -0.0049(9) 0.0013(9)
C21 0.0242(13) 0.0209(12) 0.0199(11) -0.0042(9) -0.0078(10) -0.0003(9)
C22 0.0245(13) 0.0269(12) 0.0287(12) -0.0079(10) -0.0112(11) -0.0018(10)
C23 0.0251(13) 0.0306(13) 0.0285(12) -0.0110(10) -0.0154(11) 0.0027(10)
C24 0.0291(13) 0.0253(12) 0.0193(11) -0.0067(9) -0.0121(10) 0.0064(10)
C25 0.0232(12) 0.0210(11) 0.0167(10) -0.0070(9) -0.0067(9) 0.0042(9)
C26 0.0288(13) 0.0179(11) 0.0178(11) -0.0018(9) -0.0076(10) 0.0042(9)
C27 0.0217(12) 0.0157(11) 0.0214(11) -0.0034(9) -0.0054(10) 0.0005(9)
C28 0.0193(12) 0.0196(11) 0.0191(10) -0.0063(9) -0.0049(9) 0.0014(9)
C29 0.0210(12) 0.0185(11) 0.0256(11) -0.0047(9) -0.0077(10) -0.0024(9)
C30 0.0210(12) 0.0197(11) 0.0262(11) -0.0065(9) -0.0115(10) -0.0025(9)
C31 0.0190(12) 0.0178(11) 0.0170(10) -0.0059(8) -0.0049(9) 0.0016(9)
C32 0.0197(12) 0.0183(11) 0.0167(10) -0.0032(8) -0.0103(9) 0.0001(8)
C33 0.0221(12) 0.0194(11) 0.0202(11) -0.0051(9) -0.0110(10) 0.0009(9)
C34 0.0191(12) 0.0255(12) 0.0224(11) -0.0009(9) -0.0091(10) -0.0033(9)
C35 0.0213(13) 0.0338(13) 0.0210(11) -0.0101(10) -0.0037(10) 0.0007(10)
C36 0.0365(15) 0.0312(13) 0.0317(13) -0.0186(11) -0.0035(11) -0.0044(11)
C37 0.0288(14) 0.0258(12) 0.0258(12) -0.0105(10) -0.0030(10) -0.0088(10)

loop_
_atom_type_symbol
_atom_type_description
_atom_type_scat_dispersion_real
_atom_type_scat_dispersion_imag
_atom_type_scat_source
C C 0.0033 0.0016 'International Tables Vol C Tables 4.2.6.8 and 6.1.1.4'
H H 0.0000 0.0000 'International Tables Vol C Tables 4.2.6.8 and 6.1.1.4'
N N 0.0061 0.0033 'International Tables Vol C Tables 4.2.6.8 and 6.1.1.4'
P P 0.1023 0.0942 'International Tables Vol C Tables 4.2.6.8 and 6.1.1.4'

loop_
_geom_angle_atom_site_label_1
_geom_angle_atom_site_label_2
_geom_angle_atom_site_label_3
_geom_angle
_geom_angle_site_symmetry_1
_geom_angle_site_symmetry_3
_geom_angle_publ_flag
C1 P1 C8 91.27(9) . . ?
C1 P1 C32 106.36(9) . . ?
C8 P1 C32 104.10(9) . . ?
C15 N1 C31 118.26(17) . . ?
C2 C1 C15 128.34(18) . . ?
C2 C1 P1 109.76(14) . . ?
C15 C1 P1 121.43(14) . . ?
C1 C2 C7 113.67(18) . . ?
C1 C2 C3 125.15(17) . . ?
C7 C2 C3 120.90(17) . . ?
C2 C3 C4 113.45(16) . . ?
C2 C3 H3A 108.9 . . ?
C4 C3 H3A 108.9 . . ?
C2 C3 H3B 108.9 . . ?
C4 C3 H3B 108.9 . . ?
H3A C3 H3B 107.7 . . ?
C5 C4 C3 110.77(17) . . ?
C5 C4 H4A 109.5 . . ?
C3 C4 H4A 109.5 . . ?
C5 C4 H4B 109.5 . . ?
C3 C4 H4B 109.5 . . ?
H4A C4 H4B 108.1 . . ?
C6 C5 C4 109.45(17) . . ?
C6 C5 H5A 109.8 . . ?
C4 C5 H5A 109.8 . . ?
C6 C5 H5B 109.8 . . ?
C4 C5 H5B 109.8 . . ?
H5A C5 H5B 108.2 . . ?
C7 C6 C5 112.12(16) . . ?
C7 C6 H6A 109.2 . . ?
C5 C6 H6A 109.2 . . ?
C7 C6 H6B 109.2 . . ?
C5 C6 H6B 109.2 . . ?
H6A C6 H6B 107.9 . . ?
C8 C7 C2 114.03(17) . . ?
C8 C7 C6 125.79(18) . . ?
C2 C7 C6 120.16(17) . . ?
C7 C8 C9 128.73(18) . . ?
C7 C8 P1 109.35(15) . . ?
C9 C8 P1 121.70(14) . . ?
C10 C9 C14 117.76(18) . . ?
C10 C9 C8 121.86(18) . . ?
C14 C9 C8 120.34(18) . . ?
C11 C10 C9 120.92(19) . . ?
C11 C10 H10 119.5 . . ?
C9 C10 H10 119.5 . . ?
C12 C11 C10 120.4(2) . . ?
C12 C11 H11 119.8 . . ?
C10 C11 H11 119.8 . . ?
C11 C12 C13 119.66(19) . . ?
C11 C12 H12 120.2 . . ?
C13 C12 H12 120.2 . . ?
C12 C13 C14 120.4(2) . . ?
C12 C13 H13 119.8 . . ?
C14 C13 H13 119.8 . . ?
C13 C14 C9 120.9(2) . . ?
C13 C14 H14 119.6 . . ?
C9 C14 H14 119.6 . . ?
N1 C15 C16 121.36(18) . . ?
N1 C15 C1 118.08(17) . . ?
C16 C15 C1 120.42(17) . . ?
C17 C16 C15 120.15(18) . . ?
C17 C16 H16 119.9 . . ?
C15 C16 H16 119.9 . . ?
C16 C17 C18 120.32(18) . . ?
C16 C17 H17 119.8 . . ?
C18 C17 H17 119.8 . . ?
C17 C18 C31 115.28(17) . . ?
C17 C18 C19 125.14(18) . . ?
C31 C18 C19 119.40(17) . . ?
C28 C19 C18 117.49(18) . . ?
C28 C19 C20 118.25(18) . . ?
C18 C19 C20 124.26(18) . . ?
C21 C20 C25 116.93(19) . . ?
C21 C20 C19 123.86(18) . . ?
C25 C20 C19 118.98(18) . . ?
C22 C21 C20 121.76(19) . . ?
C22 C21 H21 119.1 . . ?
C20 C21 H21 119.1 . . ?
C21 C22 C23 120.6(2) . . ?
C21 C22 H22 119.7 . . ?
C23 C22 H22 119.7 . . ?
C24 C23 C22 119.3(2) . . ?
C24 C23 H23 120.4 . . ?
C22 C23 H23 120.4 . . ?
C23 C24 C25 121.32(19) . . ?
C23 C24 H24 119.3 . . ?
C25 C24 H24 119.3 . . ?
C24 C25 C20 119.72(19) . . ?
C24 C25 C26 120.54(18) . . ?
C20 C25 C26 119.66(19) . . ?
C27 C26 C25 120.53(18) . . ?
C27 C26 H26 119.7 . . ?
C25 C26 H26 119.7 . . ?
C26 C27 C28 121.60(19) . . ?
C26 C27 H27 119.2 . . ?
C28 C27 H27 119.2 . . ?
C19 C28 C29 120.20(18) . . ?
C19 C28 C27 119.89(19) . . ?
C29 C28 C27 119.89(19) . . ?
C30 C29 C28 121.91(19) . . ?
C30 C29 H29 119.0 . . ?
C28 C29 H29 119.0 . . ?
C29 C30 C31 119.82(19) . . ?
C29 C30 H30 120.1 . . ?
C31 C30 H30 120.1 . . ?
N1 C31 C18 123.66(18) . . ?
N1 C31 C30 116.52(18) . . ?
C18 C31 C30 119.74(17) . . ?
C37 C32 C33 118.55(19) . . ?
C37 C32 P1 117.69(15) . . ?
C33 C32 P1 123.75(15) . . ?
C34 C33 C32 120.49(19) . . ?
C34 C33 H33 119.8 . . ?
C32 C33 H33 119.8 . . ?
C35 C34 C33 119.92(19) . . ?
C35 C34 H34 120.0 . . ?
C33 C34 H34 120.0 . . ?
C36 C35 C34 120.2(2) . . ?
C36 C35 H35 119.9 . . ?
C34 C35 H35 119.9 . . ?
C35 C36 C37 119.9(2) . . ?
C35 C36 H36 120.1 . . ?
C37 C36 H36 120.1 . . ?
C36 C37 C32 120.9(2) . . ?
C36 C37 H37 119.5 . . ?
C32 C37 H37 119.5 . . ?

loop_
_geom_bond_atom_site_label_1
_geom_bond_atom_site_label_2
_geom_bond_distance
_geom_bond_site_symmetry_2
_geom_bond_publ_flag
P1 C1 1.792(2) . ?
P1 C8 1.8059(19) . ?
P1 C32 1.827(2) . ?
N1 C15 1.330(2) . ?
N1 C31 1.368(2) . ?
C1 C2 1.368(3) . ?
C1 C15 1.475(3) . ?
C2 C7 1.467(3) . ?
C2 C3 1.511(3) . ?
C3 C4 1.525(3) . ?
C3 H3A 0.9900 . ?
C3 H3B 0.9900 . ?
C4 C5 1.524(3) . ?
C4 H4A 0.9900 . ?
C4 H4B 0.9900 . ?
C5 C6 1.522(3) . ?
C5 H5A 0.9900 . ?
C5 H5B 0.9900 . ?
C6 C7 1.510(3) . ?
C6 H6A 0.9900 . ?
C6 H6B 0.9900 . ?
C7 C8 1.365(3) . ?
C8 C9 1.467(3) . ?
C9 C10 1.394(3) . ?
C9 C14 1.400(3) . ?
C10 C11 1.388(3) . ?
C10 H10 0.9500 . ?
C11 C12 1.375(3) . ?
C11 H11 0.9500 . ?
C12 C13 1.381(3) . ?
C12 H12 0.9500 . ?
C13 C14 1.383(3) . ?
C13 H13 0.9500 . ?
C14 H14 0.9500 . ?
C15 C16 1.410(3) . ?
C16 C17 1.362(3) . ?
C16 H16 0.9500 . ?
C17 C18 1.415(3) . ?
C17 H17 0.9500 . ?
C18 C31 1.416(3) . ?
C18 C19 1.455(3) . ?
C19 C28 1.407(3) . ?
C19 C20 1.457(3) . ?
C20 C21 1.414(3) . ?
C20 C25 1.422(3) . ?
C21 C22 1.367(3) . ?
C21 H21 0.9500 . ?
C22 C23 1.399(3) . ?
C22 H22 0.9500 . ?
C23 C24 1.365(3) . ?
C23 H23 0.9500 . ?
C24 C25 1.408(3) . ?
C24 H24 0.9500 . ?
C25 C26 1.429(3) . ?
C26 C27 1.345(3) . ?
C26 H26 0.9500 . ?
C27 C28 1.429(3) . ?
C27 H27 0.9500 . ?
C28 C29 1.420(3) . ?
C29 C30 1.353(3) . ?
C29 H29 0.9500 . ?
C30 C31 1.427(3) . ?
C30 H30 0.9500 . ?
C32 C37 1.390(3) . ?
C32 C33 1.398(3) . ?
C33 C34 1.387(3) . ?
C33 H33 0.9500 . ?
C34 C35 1.384(3) . ?
C34 H34 0.9500 . ?
C35 C36 1.378(3) . ?
C35 H35 0.9500 . ?
C36 C37 1.386(3) . ?
C36 H36 0.9500 . ?
C37 H37 0.9500 . ?

loop_
_cod_related_entry_id
_cod_related_entry_database
_cod_related_entry_code
1 ChemSpider 21119097
